data_3000551
loop_
_publ_author_name
'Carmen L\'opez'
'Miguel Quir\'os'
'Miguel A. Galindo'

_journal_name_full 'To be published'
_chemical_formula_sum 'C27 H36 Ag Cl N12'
_space_group_name_Hall 'P 6c'
_space_group_name_H-M_alt 'P 63'
_cell_angle_alpha 90
_cell_angle_beta 90
_cell_angle_gamma 120
_cell_length_a 15.4163(13)
_cell_length_b 15.4163(13)
_cell_length_c 7.1248(7)
_cell_measurement_temperature 100(2)
_cell_volume 1466.4(2)
_diffrn_ambient_temperature 100(2)
_diffrn_radiation_type MoK\a
_diffrn_radiation_wavelength 0.71073
_refine_ls_goodness_of_fit_ref 1.096
_refine_ls_R_factor_all 0.0470
_refine_ls_R_factor_gt 0.0378
_refine_ls_wR_factor_gt 0.0782
_refine_ls_wR_factor_ref 0.0825
_cod_database_code 3000551
_cod_hold_until_date 2024-12-14
_cod_depositor_requested_release_date 2024-12-14

loop_
_atom_site_label
_atom_site_fract_x
_atom_site_fract_y
_atom_site_fract_z
? ? ? ?
